data_4068381
loop_
_publ_author_name
'Hossain, Md. Munkir'
'Lin, Hsiu-Mei'
'Wang, Chih-Min'
'Shyu, Shin-Guang'

_publ_section_title
;
 Synthesis and Characterization of Single Thiolato-Bridged Heterodinuclear
 Complexes: Irreversible Isomerization of
 Cp(CO)2W(\m-SPh)(\m-Cl)Ru(CO)(Cl)(PPh3) to
 Cp(CO)(Cl)W(\m-SPh)(\m-Cl)Ru(CO)2(PPh3) via Chloride and Carbonyl Ligand
 Migration
;
_journal_issue 1
_journal_name_full Organometallics
_journal_page_first 264
_journal_paper_doi 10.1021/om800789m
_journal_volume 28
_journal_year 2009
_chemical_compound_source 'synthesis as described'
_chemical_formula_moiety 'C32 H25 Cl2 O3 P1 Ru1 S1 W1'
_chemical_formula_sum 'C32 H25 Cl2 O3 P Ru S W'
_chemical_formula_weight 876.37
_chemical_name_systematic
;
 ?
;
_space_group_IT_number 14
_symmetry_cell_setting monoclinic
_symmetry_Int_Tables_number 14
_symmetry_space_group_name_Hall '-P 2ybc'
_symmetry_space_group_name_H-M 'P 1 21/c 1'
_atom_sites_solution_hydrogens geom
_atom_sites_solution_primary direct
_atom_sites_solution_secondary difmap
_audit_conform_dict_location ftp://ftp.iucr.org/pub/cif_core.dic
_audit_conform_dict_name cif_core.dic
_audit_conform_dict_version 2.3
_audit_creation_date 2008-01-28T13:05:49-00:00
_audit_creation_method 'WinGX routine CIF_UPDATE'
_cell_angle_alpha 90
_cell_angle_beta 103.46(3)
_cell_angle_gamma 90
_cell_formula_units_Z 4
_cell_length_a 10.6341(18)
_cell_length_b 19.703(4)
_cell_length_c 14.856(3)
_cell_measurement_reflns_used 0
_cell_measurement_temperature 293(2)
_cell_measurement_theta_max 0
_cell_measurement_theta_min 0
_cell_measurement_wavelength 0.71073
_cell_volume 3027.2(11)
_computing_cell_refinement 'CAD4 Express (Enraf Nonius, 1994)'
_computing_data_collection 'CAD4 Express (Enraf Nonius, 1994)'
_computing_data_reduction 'XCAD4 (Harms & Wocadlo, 1995)'
_computing_molecular_graphics 'Ortep-3 for Windows (Farrugia, 1997)'
_computing_publication_material 'WinGX publication routines (Farrugia, 1999)'
_computing_structure_refinement 'SHELXL-97 (Sheldrick, 1997)'
_computing_structure_solution 'SHELXS-97 (Sheldrick, 1997)'
_diffrn_ambient_temperature 293(2)
_diffrn_detector 'scintillation LiI'
_diffrn_detector_dtime 1.195
_diffrn_measured_fraction_theta_full 0.999
_diffrn_measured_fraction_theta_max 0.999
_diffrn_measurement_device '\k-geometry diffractometer'
_diffrn_measurement_device_type 'Enraf Nonius TurboCAD4'
_diffrn_measurement_method 'non-profiled omega/2theta scans'
_diffrn_orient_matrix_type
;
  x-axis points to radiation source
  the matrix is specified in reciprocal space
;
_diffrn_orient_matrix_UB_11 0.0227
_diffrn_orient_matrix_UB_12 0.04288
_diffrn_orient_matrix_UB_13 -0.028542
_diffrn_orient_matrix_UB_21 0.032643
_diffrn_orient_matrix_UB_22 -0.027132
_diffrn_orient_matrix_UB_23 -0.04673
_diffrn_orient_matrix_UB_31 -0.088142
_diffrn_orient_matrix_UB_32 0.001006
_diffrn_orient_matrix_UB_33 -0.042336
_diffrn_radiation_monochromator graphite
_diffrn_radiation_probe x-ray
_diffrn_radiation_type MoK\a
_diffrn_radiation_wavelength 0.71073
_diffrn_reflns_av_R_equivalents 0.0376
_diffrn_reflns_av_unetI/netI 0.0788
_diffrn_reflns_limit_h_max 0
_diffrn_reflns_limit_h_min -12
_diffrn_reflns_limit_k_max 23
_diffrn_reflns_limit_k_min 0
_diffrn_reflns_limit_l_max 17
_diffrn_reflns_limit_l_min -17
_diffrn_reflns_number 5618
_diffrn_reflns_theta_full 24.97
_diffrn_reflns_theta_max 24.97
_diffrn_reflns_theta_min 1.75
_diffrn_source 'Enraf Nonius FR590'
_diffrn_standards_decay_% 3
_diffrn_standards_interval_time 60
_diffrn_standards_number 3
_exptl_absorpt_coefficient_mu 4.627
_exptl_absorpt_correction_T_max 0.5644
_exptl_absorpt_correction_T_min 0.4426
_exptl_absorpt_correction_type psi-scan
_exptl_absorpt_process_details
;
North A.C.T., Phillips D.C. & Mathews F.S. (1968) Acta. Cryst. A24, 351
        Number of psi-scan sets used was   2
        Theta correction was applied.
        Averaged transmission function was used.
        No Fourier smoothing was applied.
;
_exptl_crystal_colour orange-red
_exptl_crystal_density_diffrn 1.923
_exptl_crystal_density_method 'not measured'
_exptl_crystal_description prism
_exptl_crystal_F_000 1696
_exptl_crystal_size_max 0.31
_exptl_crystal_size_mid 0.16
_exptl_crystal_size_min 0.13
_refine_diff_density_max 1.326
_refine_diff_density_min -1.631
_refine_diff_density_rms 0.158
_refine_ls_extinction_method none
_refine_ls_goodness_of_fit_ref 0.981
_refine_ls_hydrogen_treatment noref
_refine_ls_matrix_type full
_refine_ls_number_parameters 365
_refine_ls_number_reflns 5314
_refine_ls_number_restraints 0
_refine_ls_restrained_S_all 0.981
_refine_ls_R_factor_all 0.0881
_refine_ls_R_factor_gt 0.0369
_refine_ls_shift/su_max 0.002
_refine_ls_shift/su_mean 0
_refine_ls_structure_factor_coef Fsqd
_refine_ls_weighting_details 'calc w=1/[\s^2^(Fo^2^)+(0.0473P)^2^+0.0000P] where P=(Fo^2^+2Fc^2^)/3'
_refine_ls_weighting_scheme calc
_refine_ls_wR_factor_gt 0.0884
_refine_ls_wR_factor_ref 0.1061
_reflns_number_gt 3429
_reflns_number_total 5314
_reflns_threshold_expression >2sigma(I)
_cod_data_source_file om800789m_si_002.cif
_cod_data_source_block i6006
_cod_original_cell_volume 3027.2(10)
_cod_original_sg_symbol_H-M 'P 21/c'
_cod_database_code 4068381

loop_
_symmetry_equiv_pos_as_xyz
'x, y, z'
'-x, y+1/2, -z+1/2'
'-x, -y, -z'
'x, -y-1/2, z-1/2'

loop_
_atom_site_label
_atom_site_type_symbol
_atom_site_fract_x
_atom_site_fract_y
_atom_site_fract_z
_atom_site_U_iso_or_equiv
_atom_site_adp_type
_atom_site_occupancy
_atom_site_symmetry_multiplicity
_atom_site_calc_flag
_atom_site_refinement_flags
W1 W 0.73037(3) 0.619601(17) 0.44950(2) 0.03584(12) Uani 1 1 d .
Ru1 Ru 0.71355(6) 0.59528(3) 0.25868(4) 0.03030(16) Uani 1 1 d .
S1 S 0.83205(19) 0.52602(10) 0.37902(14) 0.0342(5) Uani 1 1 d .
P1 P 0.8216(2) 0.56612(11) 0.14593(14) 0.0321(4) Uani 1 1 d .
Cl1 Cl 0.8678(2) 0.67394(11) 0.35608(15) 0.0461(5) Uani 1 1 d .
Cl2 Cl 0.5968(2) 0.69040(11) 0.17919(16) 0.0525(6) Uani 1 1 d .
O1 O 0.4864(6) 0.5269(4) 0.3980(5) 0.0617(19) Uani 1 1 d .
O2 O 0.5008(7) 0.7179(4) 0.3656(5) 0.0634(19) Uani 1 1 d .
O3 O 0.4926(6) 0.5106(3) 0.1640(5) 0.0618(19) Uani 1 1 d .
C1 C 0.5754(9) 0.5599(5) 0.4145(6) 0.044(2) Uani 1 1 d .
C2 C 0.5895(9) 0.6840(4) 0.3914(7) 0.046(2) Uani 1 1 d .
C3 C 0.5800(7) 0.5408(4) 0.2030(5) 0.0333(18) Uani 1 1 d .
C6 C 0.7554(10) 0.5793(5) 0.5956(6) 0.054(3) Uani 1 1 d .
H6A H 0.7275 0.5348 0.6132 0.065 Uiso 1 1 calc R
C7 C 0.8780(10) 0.5966(6) 0.5893(6) 0.061(3) Uani 1 1 d .
H7A H 0.9508 0.565 0.5967 0.073 Uiso 1 1 calc R
C8 C 0.8858(10) 0.6659(6) 0.5763(6) 0.065(3) Uani 1 1 d .
H8A H 0.9638 0.6912 0.5723 0.078 Uiso 1 1 calc R
C9 C 0.7642(13) 0.6935(6) 0.5717(7) 0.073(3) Uani 1 1 d .
H9A H 0.7429 0.742 0.568 0.088 Uiso 1 1 calc R
C10 C 0.6832(11) 0.6412(8) 0.5881(6) 0.079(4) Uani 1 1 d .
H10A H 0.5964 0.6466 0.5992 0.094 Uiso 1 1 calc R
C11 C 0.7662(8) 0.4455(4) 0.4004(6) 0.0386(19) Uani 1 1 d .
C12 C 0.8074(10) 0.4178(5) 0.4869(6) 0.057(3) Uani 1 1 d .
H12A H 0.8651 0.4414 0.5329 0.069 Uiso 1 1 calc R
C13 C 0.7629(12) 0.3546(5) 0.5057(8) 0.074(3) Uani 1 1 d .
H13A H 0.789 0.337 0.5652 0.089 Uiso 1 1 calc R
C14 C 0.6831(11) 0.3178(5) 0.4403(8) 0.065(3) Uani 1 1 d .
H14A H 0.6546 0.2754 0.4546 0.078 Uiso 1 1 calc R
C15 C 0.6441(9) 0.3433(5) 0.3524(7) 0.053(2) Uani 1 1 d .
H15A H 0.5908 0.3177 0.3062 0.064 Uiso 1 1 calc R
C16 C 0.6845(8) 0.4078(4) 0.3323(6) 0.042(2) Uani 1 1 d .
H16A H 0.6564 0.4256 0.2731 0.05 Uiso 1 1 calc R
C21 C 0.7666(8) 0.6023(4) 0.0295(5) 0.0367(19) Uani 1 1 d .
C22 C 0.6356(9) 0.6104(4) -0.0078(6) 0.043(2) Uani 1 1 d .
H22A H 0.5764 0.5995 0.0272 0.052 Uiso 1 1 calc R
C23 C 0.5919(10) 0.6349(5) -0.0978(6) 0.054(3) Uani 1 1 d .
H23A H 0.5038 0.64 -0.123 0.064 Uiso 1 1 calc R
C24 C 0.6781(12) 0.6512(6) -0.1483(7) 0.068(3) Uani 1 1 d .
H24A H 0.6488 0.6682 -0.2079 0.081 Uiso 1 1 calc R
C25 C 0.8081(12) 0.6429(5) -0.1129(7) 0.065(3) Uani 1 1 d .
H25A H 0.866 0.6543 -0.1487 0.078 Uiso 1 1 calc R
C26 C 0.8533(10) 0.6181(5) -0.0254(6) 0.049(2) Uani 1 1 d .
H26A H 0.9415 0.6116 -0.0023 0.058 Uiso 1 1 calc R
C31 C 0.9930(8) 0.5896(4) 0.1761(5) 0.0376(19) Uani 1 1 d .
C32 C 1.0246(9) 0.6567(5) 0.1924(6) 0.053(2) Uani 1 1 d .
H32A H 0.9589 0.6883 0.1902 0.063 Uiso 1 1 calc R
C33 C 1.1506(11) 0.6786(6) 0.2118(7) 0.073(4) Uani 1 1 d .
H33A H 1.1702 0.7245 0.2197 0.087 Uiso 1 1 calc R
C34 C 1.2474(11) 0.6310(7) 0.2192(8) 0.081(4) Uani 1 1 d .
H34A H 1.3334 0.6448 0.2343 0.097 Uiso 1 1 calc R
C35 C 1.2184(10) 0.5641(7) 0.2048(8) 0.078(4) Uani 1 1 d .
H35A H 1.2846 0.5325 0.21 0.093 Uiso 1 1 calc R
C36 C 1.0930(5) 0.5430(3) 0.1829(3) 0.060(3) Uani 1 1 d .
H36A H 1.0742 0.4972 0.1723 0.072 Uiso 1 1 calc R
C41 C 0.8192(5) 0.4749(3) 0.1236(3) 0.0344(18) Uani 1 1 d R
C42 C 0.8799(5) 0.4303(3) 0.1917(3) 0.046(2) Uani 1 1 d R
H42A H 0.9252 0.4475 0.2483 0.056 Uiso 1 1 d R
C43 C 0.8751(10) 0.3611(5) 0.1781(7) 0.059(3) Uani 1 1 d .
H43A H 0.9187 0.3324 0.2247 0.071 Uiso 1 1 calc R
C44 C 0.8076(11) 0.3350(5) 0.0976(7) 0.066(3) Uani 1 1 d .
H44A H 0.8036 0.2882 0.0887 0.079 Uiso 1 1 calc R
C45 C 0.7443(11) 0.3778(6) 0.0286(8) 0.073(3) Uani 1 1 d .
H45A H 0.697 0.36 -0.0269 0.087 Uiso 1 1 calc R
C46 C 0.7508(9) 0.4469(5) 0.0415(7) 0.055(3) Uani 1 1 d .
H46A H 0.7083 0.4753 -0.0059 0.066 Uiso 1 1 calc R

loop_
_atom_site_aniso_label
_atom_site_aniso_U_11
_atom_site_aniso_U_22
_atom_site_aniso_U_33
_atom_site_aniso_U_23
_atom_site_aniso_U_13
_atom_site_aniso_U_12
W1 0.03414(19) 0.0403(2) 0.03381(19) -0.00585(16) 0.00944(13) 0.00166(16)
Ru1 0.0282(3) 0.0316(3) 0.0314(3) 0.0001(3) 0.0075(3) 0.0001(3)
S1 0.0327(11) 0.0373(11) 0.0323(10) -0.0013(8) 0.0068(9) 0.0031(9)
P1 0.0305(11) 0.0361(11) 0.0304(10) 0.0010(9) 0.0089(9) 0.0000(9)
Cl1 0.0444(12) 0.0447(12) 0.0508(13) -0.0088(10) 0.0145(10) -0.0114(10)
Cl2 0.0631(15) 0.0442(13) 0.0503(14) 0.0075(10) 0.0131(12) 0.0115(11)
O1 0.047(4) 0.074(5) 0.067(5) -0.003(4) 0.019(4) -0.022(4)
O2 0.052(4) 0.062(5) 0.079(5) 0.006(4) 0.020(4) 0.022(4)
O3 0.037(4) 0.061(4) 0.081(5) -0.007(4) 0.000(4) -0.009(3)
C1 0.049(6) 0.048(6) 0.038(5) 0.004(4) 0.019(4) 0.015(5)
C2 0.046(6) 0.035(5) 0.059(6) 0.001(4) 0.018(5) 0.000(4)
C3 0.022(4) 0.041(5) 0.035(4) 0.001(4) 0.003(3) 0.007(4)
C6 0.063(7) 0.068(7) 0.028(5) 0.006(4) 0.005(4) 0.002(5)
C7 0.045(6) 0.099(9) 0.036(5) -0.014(5) 0.002(4) 0.001(6)
C8 0.055(7) 0.092(9) 0.040(6) -0.021(6) -0.004(5) -0.020(6)
C9 0.109(10) 0.073(8) 0.038(6) -0.030(5) 0.017(6) 0.008(7)
C10 0.063(7) 0.148(12) 0.027(5) -0.017(6) 0.014(5) 0.023(8)
C11 0.035(5) 0.039(5) 0.043(5) 0.004(4) 0.009(4) 0.001(4)
C12 0.061(6) 0.060(7) 0.041(5) 0.010(5) -0.008(5) 0.003(5)
C13 0.111(10) 0.049(6) 0.052(6) 0.016(5) -0.001(7) 0.007(7)
C14 0.071(7) 0.038(6) 0.085(8) 0.015(5) 0.016(6) -0.003(5)
C15 0.046(6) 0.044(6) 0.068(7) 0.003(5) 0.008(5) -0.002(4)
C16 0.046(5) 0.044(5) 0.032(4) 0.007(4) 0.003(4) -0.003(4)
C21 0.043(5) 0.036(5) 0.030(4) 0.002(3) 0.007(4) 0.001(4)
C22 0.048(5) 0.041(5) 0.036(5) 0.001(4) 0.000(4) -0.004(4)
C23 0.048(6) 0.063(7) 0.041(5) 0.010(5) -0.006(4) 0.002(5)
C24 0.087(9) 0.067(7) 0.045(6) 0.020(5) 0.010(6) 0.015(7)
C25 0.085(8) 0.069(7) 0.051(6) 0.014(5) 0.036(6) 0.008(6)
C26 0.054(6) 0.057(6) 0.040(5) 0.008(4) 0.021(4) -0.001(5)
C31 0.038(5) 0.052(5) 0.025(4) -0.004(4) 0.011(4) -0.002(4)
C32 0.051(6) 0.056(6) 0.057(6) -0.011(5) 0.024(5) -0.018(5)
C33 0.071(8) 0.089(9) 0.068(7) -0.039(6) 0.036(6) -0.052(7)
C34 0.036(6) 0.127(12) 0.079(8) -0.016(8) 0.015(6) -0.033(7)
C35 0.033(6) 0.117(11) 0.080(8) 0.010(8) 0.007(6) 0.007(6)
C36 0.036(5) 0.069(7) 0.075(7) 0.008(6) 0.013(5) 0.006(5)
C41 0.027(4) 0.046(5) 0.029(4) 0.006(4) 0.003(3) 0.000(4)
C42 0.056(6) 0.044(5) 0.040(5) -0.005(4) 0.013(4) 0.003(4)
C43 0.068(7) 0.053(6) 0.055(6) 0.000(5) 0.011(5) 0.000(5)
C44 0.097(9) 0.029(5) 0.070(7) 0.001(5) 0.014(6) -0.006(5)
C45 0.075(8) 0.076(8) 0.053(6) -0.009(6) -0.014(6) -0.022(6)
C46 0.066(7) 0.042(5) 0.048(6) -0.005(4) -0.007(5) -0.007(5)

loop_
_atom_type_symbol
_atom_type_description
_atom_type_scat_dispersion_real
_atom_type_scat_dispersion_imag
_atom_type_scat_source
C C 0.0033 0.0016 'International Tables Vol C Tables 4.2.6.8 and 6.1.1.4'
H H 0 0 'International Tables Vol C Tables 4.2.6.8 and 6.1.1.4'
Cl Cl 0.1484 0.1585 'International Tables Vol C Tables 4.2.6.8 and 6.1.1.4'
O O 0.0106 0.006 'International Tables Vol C Tables 4.2.6.8 and 6.1.1.4'
P P 0.1023 0.0942 'International Tables Vol C Tables 4.2.6.8 and 6.1.1.4'
Ru Ru -1.2594 0.8363 'International Tables Vol C Tables 4.2.6.8 and 6.1.1.4'
S S 0.1246 0.1234 'International Tables Vol C Tables 4.2.6.8 and 6.1.1.4'
W W -0.849 6.8722 'International Tables Vol C Tables 4.2.6.8 and 6.1.1.4'

loop_
_geom_angle_atom_site_label_1
_geom_angle_atom_site_label_2
_geom_angle_atom_site_label_3
_geom_angle
C1 W1 C2 76.8(3)
C1 W1 C6 87.1(4)
C2 W1 C6 123.0(4)
C1 W1 C10 90.2(4)
C2 W1 C10 88.3(4)
C6 W1 C10 36.8(4)
C1 W1 C9 123.4(4)
C2 W1 C9 84.4(4)
C6 W1 C9 60.2(4)
C10 W1 C9 35.8(4)
C1 W1 C7 117.5(4)
C2 W1 C7 141.9(4)
C6 W1 C7 34.6(3)
C10 W1 C7 58.3(4)
C9 W1 C7 58.0(4)
C1 W1 C8 144.4(4)
C2 W1 C8 114.3(4)
C6 W1 C8 58.1(4)
C10 W1 C8 58.0(4)
C9 W1 C8 34.6(4)
C7 W1 C8 34.1(4)
C1 W1 Cl1 131.9(2)
C2 W1 Cl1 88.0(3)
C6 W1 Cl1 137.2(3)
C10 W1 Cl1 135.3(4)
C9 W1 Cl1 99.5(4)
C7 W1 Cl1 102.7(3)
C8 W1 Cl1 83.5(3)
C1 W1 S1 82.3(2)
C2 W1 S1 130.1(3)
C6 W1 S1 100.2(3)
C10 W1 S1 136.9(4)
C9 W1 S1 143.3(3)
C7 W1 S1 87.9(3)
C8 W1 S1 109.1(3)
Cl1 W1 S1 73.38(7)
C1 W1 Ru1 77.5(2)
C2 W1 Ru1 79.0(3)
C6 W1 Ru1 149.6(3)
C10 W1 Ru1 164.0(3)
C9 W1 Ru1 149.4(3)
C7 W1 Ru1 136.7(3)
C8 W1 Ru1 136.5(3)
Cl1 W1 Ru1 54.73(5)
S1 W1 Ru1 52.22(5)
C3 Ru1 P1 89.5(3)
C3 Ru1 S1 103.0(2)
P1 Ru1 S1 97.86(7)
C3 Ru1 Cl2 88.7(2)
P1 Ru1 Cl2 97.17(8)
S1 Ru1 Cl2 160.96(8)
C3 Ru1 Cl1 168.6(3)
P1 Ru1 Cl1 101.89(8)
S1 Ru1 Cl1 75.79(8)
Cl2 Ru1 Cl1 89.73(9)
C3 Ru1 W1 114.5(3)
P1 Ru1 W1 146.96(6)
S1 Ru1 W1 56.24(5)
Cl2 Ru1 W1 105.34(6)
Cl1 Ru1 W1 55.21(6)
C11 S1 Ru1 118.9(3)
C11 S1 W1 110.8(3)
Ru1 S1 W1 71.54(6)
C41 P1 C31 105.3(3)
C41 P1 C21 102.9(3)
C31 P1 C21 102.3(4)
C41 P1 Ru1 112.77(18)
C31 P1 Ru1 113.2(3)
C21 P1 Ru1 118.8(3)
Ru1 Cl1 W1 70.06(6)
O1 C1 W1 177.1(8)
O2 C2 W1 171.7(8)
O3 C3 Ru1 175.0(7)
C7 C6 C10 106.5(10)
C7 C6 W1 75.5(6)
C10 C6 W1 71.7(5)
C7 C6 H6A 126.3
C10 C6 H6A 126.3
W1 C6 H6A 126.3
C6 C7 C8 110.1(10)
C6 C7 W1 69.9(5)
C8 C7 W1 74.6(6)
C6 C7 H7A 124.9
C8 C7 H7A 124.9
W1 C7 H7A 124.9
C7 C8 C9 107.9(10)
C7 C8 W1 71.3(5)
C9 C8 W1 69.1(5)
C7 C8 H8A 126
C9 C8 H8A 126
W1 C8 H8A 126
C8 C9 C10 107.8(11)
C8 C9 W1 76.3(6)
C10 C9 W1 71.3(6)
C8 C9 H9A 125.7
C10 C9 H9A 125.7
W1 C9 H9A 125.7
C9 C10 C6 107.5(10)
C9 C10 W1 72.9(6)
C6 C10 W1 71.6(5)
C9 C10 H10A 126.1
C6 C10 H10A 126.1
W1 C10 H10A 126.1
C12 C11 C16 118.7(8)
C12 C11 S1 117.8(7)
C16 C11 S1 123.3(6)
C11 C12 C13 119.8(9)
C11 C12 H12A 120.1
C13 C12 H12A 120.1
C14 C13 C12 121.9(10)
C14 C13 H13A 119.1
C12 C13 H13A 119.1
C13 C14 C15 119.5(10)
C13 C14 H14A 120.3
C15 C14 H14A 120.3
C14 C15 C16 119.8(9)
C14 C15 H15A 120.1
C16 C15 H15A 120.1
C11 C16 C15 120.3(8)
C11 C16 H16A 119.9
C15 C16 H16A 119.9
C22 C21 C26 118.6(8)
C22 C21 P1 119.5(6)
C26 C21 P1 121.7(7)
C21 C22 C23 120.2(9)
C21 C22 H22A 119.9
C23 C22 H22A 119.9
C24 C23 C22 119.8(9)
C24 C23 H23A 120.1
C22 C23 H23A 120.1
C23 C24 C25 120.9(9)
C23 C24 H24A 119.6
C25 C24 H24A 119.6
C26 C25 C24 120.5(10)
C26 C25 H25A 119.8
C24 C25 H25A 119.8
C25 C26 C21 120.0(9)
C25 C26 H26A 120
C21 C26 H26A 120
C32 C31 C36 118.2(7)
C32 C31 P1 118.4(7)
C36 C31 P1 123.5(6)
C31 C32 C33 121.7(10)
C31 C32 H32A 119.1
C33 C32 H32A 119.1
C32 C33 C34 118.6(10)
C32 C33 H33A 120.7
C34 C33 H33A 120.7
C35 C34 C33 120.6(10)
C35 C34 H34A 119.7
C33 C34 H34A 119.7
C34 C35 C36 120.5(10)
C34 C35 H35A 119.7
C36 C35 H35A 119.7
C35 C36 C31 120.3(8)
C35 C36 H36A 119.8
C31 C36 H36A 119.8
C42 C41 C46 116.9(5)
C42 C41 P1 120.60(17)
C46 C41 P1 122.4(5)
C43 C42 C41 121.9(5)
C43 C42 H42A 119.1
C41 C42 H42A 119.1
C44 C43 C42 120.2(9)
C44 C43 H43A 119.9
C42 C43 H43A 119.9
C43 C44 C45 119.6(9)
C43 C44 H44A 120.2
C45 C44 H44A 120.2
C46 C45 C44 120.3(9)
C46 C45 H45A 119.9
C44 C45 H45A 119.9
C45 C46 C41 121.2(9)
C45 C46 H46A 119.4
C41 C46 H46A 119.4

loop_
_geom_bond_atom_site_label_1
_geom_bond_atom_site_label_2
_geom_bond_distance
W1 C1 1.993(10)
W1 C2 1.999(9)
W1 C6 2.268(9)
W1 C10 2.270(9)
W1 C9 2.289(9)
W1 C7 2.338(10)
W1 C8 2.380(9)
W1 Cl1 2.481(2)
W1 S1 2.488(2)
W1 Ru1 2.8394(9)
Ru1 C3 1.818(8)
Ru1 P1 2.314(2)
Ru1 S1 2.366(2)
Ru1 Cl2 2.401(2)
Ru1 Cl1 2.466(2)
S1 C11 1.793(8)
P1 C41 1.826(6)
P1 C31 1.831(8)
P1 C21 1.836(8)
O1 C1 1.127(10)
O2 C2 1.146(10)
O3 C3 1.142(9)
C6 C7 1.373(14)
C6 C10 1.431(15)
C6 H6A 0.98
C7 C8 1.384(15)
C7 H7A 0.98
C8 C9 1.390(15)
C8 H8A 0.98
C9 C10 1.401(16)
C9 H9A 0.98
C10 H10A 0.98
C11 C12 1.371(12)
C11 C16 1.385(11)
C12 C13 1.383(14)
C12 H12A 0.93
C13 C14 1.342(14)
C13 H13A 0.93
C14 C15 1.371(13)
C14 H14A 0.93
C15 C16 1.396(12)
C15 H15A 0.93
C16 H16A 0.93
C21 C22 1.384(12)
C21 C26 1.400(12)
C22 C23 1.395(12)
C22 H22A 0.93
C23 C24 1.351(14)
C23 H23A 0.93
C24 C25 1.369(15)
C24 H24A 0.93
C25 C26 1.369(13)
C25 H25A 0.93
C26 H26A 0.93
C31 C32 1.373(12)
C31 C36 1.391(10)
C32 C33 1.373(13)
C32 H32A 0.93
C33 C34 1.377(16)
C33 H33A 0.93
C34 C35 1.360(16)
C34 H34A 0.93
C35 C36 1.361(12)
C35 H35A 0.93
C36 H36A 0.93
C41 C42 1.3809
C41 C46 1.382(10)
C42 C43 1.377(11)
C42 H42A 0.93
C43 C44 1.347(13)
C43 H43A 0.93
C44 C45 1.377(14)
C44 H44A 0.93
C45 C46 1.374(13)
C45 H45A 0.93
C46 H46A 0.93
